data_7700889
loop_
_publ_author_name
'Haghdoost, Mohammad Mehdi'
'Golbaghi, Golara'
'Guard, Juliette'
'Sielanczyk, Sarah'
'Patten, Shunmoogum A.'
'Castonguay, Annie'

_publ_section_title
;
 Synthesis, characterization and biological evaluation of cationic
 organoruthenium(ii) fluorene complexes: influence of the nature of the
 counteranion.
;
_journal_issue 35
_journal_name_full 'Dalton transactions (Cambridge, England : 2003)'
_journal_page_first 13396
_journal_page_last 13405
_journal_paper_doi 10.1039/c9dt00143c
_journal_volume 48
_journal_year 2019
_chemical_formula_moiety 'C24 H20 B, C25 H20 Cl N2 Ru'
_chemical_formula_sum 'C49 H40 B Cl N2 Ru'
_chemical_formula_weight 804.16
_chemical_name_common 3[BPh4]
_chemical_name_systematic 3[BPh4]
_space_group_crystal_system monoclinic
_space_group_IT_number 15
_space_group_name_Hall '-C 2yc'
_space_group_name_H-M_alt 'C 1 2/c 1'
_symmetry_space_group_name_Hall '-C 2yc'
_symmetry_space_group_name_H-M 'C 1 2/c 1'
_atom_sites_solution_hydrogens geom
_atom_sites_solution_primary dual
_audit_creation_date 2018-09-25
_audit_creation_method
;
Olex2 1.2
(compiled 2018.05.29 svn.r3508 for OlexSys, GUI svn.r5506)
;
_audit_update_record
;
2019-01-06 deposited with the CCDC.    2019-07-23 downloaded from the CCDC.
;
_cell_angle_alpha 90
_cell_angle_beta 105.192(2)
_cell_angle_gamma 90
_cell_formula_units_Z 8
_cell_length_a 18.2318(7)
_cell_length_b 13.1222(5)
_cell_length_c 33.2897(14)
_cell_measurement_reflns_used 9256
_cell_measurement_temperature 150
_cell_measurement_theta_max 56.875
_cell_measurement_theta_min 3.657
_cell_volume 7685.9(5)
_computing_cell_refinement
'SAINT (2013) V8.38A; Integration Software for Single Crystal Data. Bruker AXS Inc., Madison, WI 53719-1173.'
_computing_data_collection
;
APEX 2 (2013) Bruker AXS Inc., Madison, WI 53719-1173.
;
_computing_data_reduction
'SAINT (2013) V8.38A; Integration Software for Single Crystal Data. Bruker AXS Inc., Madison, WI 53719-1173.'
_computing_molecular_graphics 'Olex2 (Dolomanov et al., 2009)'
_computing_publication_material 'Olex2 (Dolomanov et al., 2009)'
_computing_structure_refinement 'XL (Sheldrick, 2008)'
_computing_structure_solution 'XT (Sheldrick, 2015)'
_diffrn_ambient_temperature 150
_diffrn_detector 'CMOS Area detector'
_diffrn_detector_area_resol_mean 10.24
_diffrn_detector_type 'Bruker Photon 100 CMOS Detector'
_diffrn_measured_fraction_theta_full 0.999
_diffrn_measured_fraction_theta_max 0.990
_diffrn_measurement_device 'k-geometry diffractometer'
_diffrn_measurement_device_type 'Bruker Venture Metaljet'
_diffrn_measurement_method '\w and \f scans'
_diffrn_radiation_collimation 'Focusing mirrors'
_diffrn_radiation_monochromator 'Helios MX Mirror Optics'
_diffrn_radiation_probe x-ray
_diffrn_radiation_type GaK\a
_diffrn_radiation_wavelength 1.34139
_diffrn_reflns_av_R_equivalents 0.0564
_diffrn_reflns_av_unetI/netI 0.0356
_diffrn_reflns_Laue_measured_fraction_full 0.999
_diffrn_reflns_Laue_measured_fraction_max 0.990
_diffrn_reflns_limit_h_max 22
_diffrn_reflns_limit_h_min -22
_diffrn_reflns_limit_k_max 16
_diffrn_reflns_limit_k_min -16
_diffrn_reflns_limit_l_max 40
_diffrn_reflns_limit_l_min -41
_diffrn_reflns_number 51225
_diffrn_reflns_point_group_measured_fraction_full 0.999
_diffrn_reflns_point_group_measured_fraction_max 0.990
_diffrn_reflns_theta_full 53.594
_diffrn_reflns_theta_max 57.431
_diffrn_reflns_theta_min 3.656
_diffrn_source 'Metal Jet'
_diffrn_source_target Ga
_diffrn_source_type 'Gallium Liquid Metal Jet Source'
_exptl_absorpt_coefficient_mu 2.842
_exptl_absorpt_correction_T_max 0.3708
_exptl_absorpt_correction_T_min 0.1730
_exptl_absorpt_correction_type multi-scan
_exptl_absorpt_process_details
'SADABS-2016/2 (Bruker,2016/2) was used for absorption correction. wR2(int) was 0.1466 before and 0.0883 after correction. The Ratio of minimum to maximum transmission is 0.4666. The \l/2 correction factor is Not present.'
_exptl_crystal_colour 'clear light yellow'
_exptl_crystal_colour_lustre clear
_exptl_crystal_colour_modifier light
_exptl_crystal_colour_primary yellow
_exptl_crystal_density_diffrn 1.390
_exptl_crystal_description Block
_exptl_crystal_F_000 3312
_exptl_crystal_recrystallization_method 'crystallized from DCM/Methanol'
_exptl_crystal_size_max 0.13
_exptl_crystal_size_mid 0.1
_exptl_crystal_size_min 0.04
_refine_diff_density_max 1.200
_refine_diff_density_min -0.922
_refine_diff_density_rms 0.095
_refine_ls_extinction_coef 0.00038(3)
_refine_ls_extinction_expression Fc^*^=kFc[1+0.001xFc^2^\l^3^/sin(2\q)]^-1/4^
_refine_ls_extinction_method 'SHELXL-2018/3 (Sheldrick 2018)'
_refine_ls_goodness_of_fit_ref 1.145
_refine_ls_hydrogen_treatment constr
_refine_ls_matrix_type full
_refine_ls_number_parameters 594
_refine_ls_number_reflns 7900
_refine_ls_number_restraints 480
_refine_ls_restrained_S_all 1.115
_refine_ls_R_factor_all 0.0870
_refine_ls_R_factor_gt 0.0751
_refine_ls_shift/su_max 0.002
_refine_ls_shift/su_mean 0.000
_refine_ls_structure_factor_coef Fsqd
_refine_ls_weighting_details 'w=1/[\s^2^(Fo^2^)+(0.0362P)^2^+65.7268P] where P=(Fo^2^+2Fc^2^)/3'
_refine_ls_weighting_scheme calc
_refine_ls_wR_factor_gt 0.1754
_refine_ls_wR_factor_ref 0.1820
_reflns_Friedel_coverage 0.000
_reflns_number_gt 6581
_reflns_number_total 7900
_reflns_threshold_expression 'I > 2\s(I)'
_cod_data_source_file c9dt00143c2.cif
_cod_data_source_block 3[BPh4]
_cod_depositor_comments
;
The following automatic conversions were performed:

'_diffrn_radiation_probe' value 'X-ray' changed to 'x-ray' according
to
/home/data/users/saulius/crontab/automatic-downloads/rss-feeds/RSC/lib/dictionaries/cif_core.dic
dictionary named 'cif_core.dic' version 2.4.2 from 2011-04-26.

Automatic conversion script
Id: cif_fix_values 4973 2017-02-22 13:04:09Z antanas 

 Adding full bibliography for 7700887--7700889.cif.
;
_cod_database_code 7700889
_shelx_shelxl_version_number 2018/3
_shelx_space_group_comment
;
The symmetry employed for this shelxl refinement is uniquely defined
by the following loop, which should always be used as a source of
symmetry information in preference to the above space-group names.
They are only intended as comments.
;
_shelx_estimated_absorpt_t_max 0.895
_shelx_estimated_absorpt_t_min 0.709
_olex2_refinement_description
;
1. Fixed Uiso
 At 1.2 times of:
  All C(H) groups, All C(H,H) groups
2. Uiso/Uaniso restraints and constraints
C7A \\sim C8A \\sim C9A \\sim C10A \\sim C11A \\sim C12A \\sim C13A \\sim C14A
\\sim C15A \\sim C16A \\sim C17A \\sim C18A \\sim C19A \\sim C7B \\sim C8B
\\sim C9B \\sim C10B \\sim C11B \\sim C12B \\sim C13B \\sim C14B \\sim C15B
\\sim C16B \\sim C17B \\sim C18B \\sim C19B: within 2A with sigma of 0.02 and
sigma for terminal atoms of 0.02
3. Same fragment restrains
{C7A, C8A, C9A, C10A, C11A, C12A, C13A, C14A, C15A, C16A, C17A, C18A, C19A}
sigma for 1-2: 0.02, 1-3: 0.04
as
{C7B, C8B, C9B, C10B, C11B, C12B, C13B, C14B, C15B, C16B, C17B, C18B, C19B}
4. Others
 Sof(C7B)=Sof(C8B)=Sof(H8B)=Sof(C9B)=Sof(C10B)=Sof(C11B)=Sof(H11B)=Sof(C12B)=
 Sof(H12B)=Sof(C13B)=Sof(C14B)=Sof(C15B)=Sof(H15B)=Sof(C16B)=Sof(H16B)=
 Sof(C17B)=Sof(H17B)=Sof(C18B)=Sof(H18B)=Sof(C19B)=Sof(H19C)=Sof(H19D)=1-FVAR(1)
 Sof(C7A)=Sof(C8A)=Sof(H8A)=Sof(C9A)=Sof(C10A)=Sof(C11A)=Sof(H11A)=Sof(C12A)=
 Sof(H12A)=Sof(C13A)=Sof(C14A)=Sof(C15A)=Sof(H15A)=Sof(C16A)=Sof(H16A)=
 Sof(C17A)=Sof(H17A)=Sof(C18A)=Sof(H18A)=Sof(C19A)=Sof(H19A)=Sof(H19B)=FVAR(1)
5.a Secondary CH2 refined with riding coordinates:
 C19A(H19A,H19B), C19B(H19C,H19D)
5.b Aromatic/amide H refined with riding coordinates:
 C2C(H2C), C3C(H3C), C4C(H4C), C5C(H5C), C6C(H6C), C8C(H8C), C9C(H9C),
 C10C(H10C), C11C(H11C), C12C(H12C), C14C(H14C), C15C(H15C), C16C(H16C),
 C17C(H17C), C18C(H18C), C20C(H20C), C21C(H21C), C22C(H22C), C23C(H23C),
 C24C(H24C), C1(H1), C2(H2), C3(H3), C4(H4), C6(H6), C20(H20), C21(H21),
 C22(H22), C23(H23), C24(H24), C25(H25), C8A(H8A), C11A(H11A), C12A(H12A),
 C15A(H15A), C16A(H16A), C17A(H17A), C18A(H18A), C8B(H8B), C11B(H11B),
 C12B(H12B), C15B(H15B), C16B(H16B), C17B(H17B), C18B(H18B)
5.c Fitted hexagon refined as free rotating group:
 C7A(C8A,C9A,C10A,C11A,C12A)
;
_olex2_exptl_crystal_mounting_method 'mounted on a cryoloop'
_olex2_submission_special_instructions 'No special instructions were received'

loop_
_space_group_symop_operation_xyz
'x, y, z'
'-x, y, -z+1/2'
'x+1/2, y+1/2, z'
'-x+1/2, y+1/2, -z+1/2'
'-x, -y, -z'
'x, -y, z-1/2'
'-x+1/2, -y+1/2, -z'
'x+1/2, -y+1/2, z-1/2'

loop_
_atom_site_label
_atom_site_type_symbol
_atom_site_fract_x
_atom_site_fract_y
_atom_site_fract_z
_atom_site_U_iso_or_equiv
_atom_site_adp_type
_atom_site_occupancy
_atom_site_site_symmetry_order
_atom_site_calc_flag
_atom_site_refinement_flags_posn
_atom_site_refinement_flags_adp
_atom_site_refinement_flags_occupancy
_atom_site_disorder_assembly
_atom_site_disorder_group
B1A B 0.1834(4) 0.0481(5) 0.6575(2) 0.0552(15) Uani 1 1 d . . . . .
C1C C 0.1569(4) -0.0306(4) 0.68998(18) 0.0552(14) Uani 1 1 d . . . . .
C2C C 0.0797(4) -0.0447(5) 0.6863(2) 0.0618(15) Uani 1 1 d . . . . .
H2C H 0.044189 -0.003826 0.666975 0.074 Uiso 1 1 calc R . . . .
C3C C 0.0522(4) -0.1157(5) 0.7097(2) 0.0659(16) Uani 1 1 d . . . . .
H3C H -0.001018 -0.123224 0.705973 0.079 Uiso 1 1 calc R . . . .
C4C C 0.1026(4) -0.1755(5) 0.7385(2) 0.0685(17) Uani 1 1 d . . . . .
H4C H 0.084167 -0.224345 0.754507 0.082 Uiso 1 1 calc R . . . .
C5C C 0.1801(4) -0.1636(5) 0.7438(2) 0.0646(16) Uani 1 1 d . . . . .
H5C H 0.215205 -0.203895 0.763526 0.078 Uiso 1 1 calc R . . . .
C6C C 0.2062(4) -0.0912(4) 0.71959(19) 0.0587(14) Uani 1 1 d . . . . .
H6C H 0.259396 -0.083298 0.723553 0.070 Uiso 1 1 calc R . . . .
C7C C 0.1459(3) 0.0023(4) 0.6103(2) 0.0579(14) Uani 1 1 d . . . . .
C8C C 0.1483(4) -0.1035(5) 0.6043(2) 0.0650(16) Uani 1 1 d . . . . .
H8C H 0.165802 -0.145381 0.628146 0.078 Uiso 1 1 calc R . . . .
C9C C 0.1271(4) -0.1503(5) 0.5659(2) 0.0682(17) Uani 1 1 d . . . . .
H9C H 0.131307 -0.222163 0.563798 0.082 Uiso 1 1 calc R . . . .
C10C C 0.0995(4) -0.0921(6) 0.5307(2) 0.0716(18) Uani 1 1 d . . . . .
H10C H 0.084996 -0.123193 0.503984 0.086 Uiso 1 1 calc R . . . .
C11C C 0.0935(4) 0.0118(6) 0.5348(2) 0.0736(19) Uani 1 1 d . . . . .
H11C H 0.073173 0.052507 0.510925 0.088 Uiso 1 1 calc R . . . .
C12C C 0.1170(4) 0.0578(5) 0.5741(2) 0.0652(16) Uani 1 1 d . . . . .
H12C H 0.113056 0.129683 0.575976 0.078 Uiso 1 1 calc R . . . .
C13C C 0.2760(3) 0.0469(4) 0.66612(19) 0.0535(13) Uani 1 1 d . . . . .
C14C C 0.3226(4) 0.0775(5) 0.7050(2) 0.0609(15) Uani 1 1 d . . . . .
H14C H 0.299057 0.104385 0.724986 0.073 Uiso 1 1 calc R . . . .
C15C C 0.4003(4) 0.0703(5) 0.7153(2) 0.0659(16) Uani 1 1 d . . . . .
H15C H 0.429007 0.089429 0.742407 0.079 Uiso 1 1 calc R . . . .
C16C C 0.4370(4) 0.0355(5) 0.6867(2) 0.0681(17) Uani 1 1 d . . . . .
H16C H 0.490898 0.030554 0.693873 0.082 Uiso 1 1 calc R . . . .
C17C C 0.3947(4) 0.0079(5) 0.6475(2) 0.0651(16) Uani 1 1 d . . . . .
H17C H 0.419506 -0.014996 0.627422 0.078 Uiso 1 1 calc R . . . .
C18C C 0.3159(4) 0.0136(4) 0.6373(2) 0.0597(15) Uani 1 1 d . . . . .
H18C H 0.287898 -0.005574 0.610089 0.072 Uiso 1 1 calc R . . . .
C19C C 0.1581(3) 0.1659(4) 0.66353(19) 0.0564(14) Uani 1 1 d . . . . .
C20C C 0.1206(4) 0.1974(5) 0.6934(2) 0.0619(15) Uani 1 1 d . . . . .
H20C H 0.105732 0.146821 0.710128 0.074 Uiso 1 1 calc R . . . .
C21C C 0.1043(4) 0.2983(5) 0.6997(2) 0.0689(17) Uani 1 1 d . . . . .
H21C H 0.079821 0.315648 0.720687 0.083 Uiso 1 1 calc R . . . .
C22C C 0.1236(4) 0.3742(5) 0.6753(2) 0.0704(18) Uani 1 1 d . . . . .
H22C H 0.111482 0.443424 0.678798 0.084 Uiso 1 1 calc R . . . .
C23C C 0.1608(4) 0.3471(5) 0.6459(2) 0.0675(17) Uani 1 1 d . . . . .
H23C H 0.175090 0.398213 0.629209 0.081 Uiso 1 1 calc R . . . .
C24C C 0.1775(4) 0.2459(5) 0.6403(2) 0.0615(15) Uani 1 1 d . . . . .
H24C H 0.203472 0.229895 0.619816 0.074 Uiso 1 1 calc R . . . .
Ru1 Ru 0.33352(3) 0.60337(3) 0.64323(2) 0.05443(18) Uani 1 1 d . . . . .
Cl1 Cl 0.22185(10) 0.56978(12) 0.58873(5) 0.0682(4) Uani 1 1 d . . . . .
N1 N 0.3688(3) 0.4591(3) 0.62936(15) 0.0534(11) Uani 1 1 d . . . . .
N2 N 0.3887(3) 0.6321(4) 0.59668(16) 0.0563(12) Uani 1 1 d . . . . .
C1 C 0.3508(4) 0.3709(5) 0.64450(19) 0.0588(15) Uani 1 1 d . . . . .
H1 H 0.320205 0.371946 0.663618 0.071 Uiso 1 1 calc R . . . .
C2 C 0.3754(4) 0.2780(5) 0.6332(2) 0.0657(16) Uani 1 1 d . . . . .
H2 H 0.362794 0.216652 0.644946 0.079 Uiso 1 1 calc R . . . .
C3 C 0.4180(4) 0.2752(5) 0.6050(2) 0.0717(18) Uani 1 1 d . . . . .
H3 H 0.434141 0.211905 0.596364 0.086 Uiso 1 1 calc R . . . .
C4 C 0.4376(4) 0.3672(5) 0.5890(2) 0.0668(16) Uani 1 1 d . . . . .
H4 H 0.468698 0.367512 0.570163 0.080 Uiso 1 1 calc R . . . .
C5 C 0.4110(4) 0.4571(4) 0.60125(19) 0.0567(14) Uani 1 1 d . . . . .
C6 C 0.4213(4) 0.5568(5) 0.5849(2) 0.0602(15) Uani 1 1 d . . . . .
H6 H 0.451549 0.565552 0.565872 0.072 Uiso 1 1 calc R . . . .
C20 C 0.2619(4) 0.6865(5) 0.6765(2) 0.0676(17) Uani 1 1 d . . . . .
H20 H 0.209291 0.702687 0.668112 0.081 Uiso 1 1 calc R . . . .
C21 C 0.3146(4) 0.7545(4) 0.6678(2) 0.0670(17) Uani 1 1 d . . . . .
H21 H 0.298074 0.816833 0.653857 0.080 Uiso 1 1 calc R . . . .
C22 C 0.3922(5) 0.7301(5) 0.6798(2) 0.0702(18) Uani 1 1 d . . . . .
H22 H 0.427696 0.775949 0.673221 0.084 Uiso 1 1 calc R . . . .
C23 C 0.4191(4) 0.6387(5) 0.7015(2) 0.0675(17) Uani 1 1 d . . . . .
H23 H 0.471831 0.623291 0.710286 0.081 Uiso 1 1 calc R . . . .
C24 C 0.3633(4) 0.5706(5) 0.70971(19) 0.0663(17) Uani 1 1 d . . . . .
H24 H 0.379316 0.508175 0.723705 0.080 Uiso 1 1 calc R . . . .
C25 C 0.2855(4) 0.5941(5) 0.6975(2) 0.0633(16) Uani 1 1 d . . . . .
H25 H 0.249303 0.548358 0.703373 0.076 Uiso 1 1 calc R . . . .
C7A C 0.3859(7) 0.7297(8) 0.5777(6) 0.051(3) Uani 0.599(8) 1 d D U P A 1
C8A C 0.4528(5) 0.7844(9) 0.5818(5) 0.057(3) Uani 0.599(8) 1 d DG U P A 1
H8A H 0.500008 0.756010 0.596763 0.068 Uiso 0.599(8) 1 calc R . P A 1
C9A C 0.4506(4) 0.8805(7) 0.5640(3) 0.051(2) Uani 0.599(8) 1 d DG U P A 1
C10A C 0.3816(5) 0.9220(5) 0.5421(3) 0.054(2) Uani 0.599(8) 1 d DG U P A 1
C11A C 0.3147(4) 0.8674(7) 0.5380(3) 0.058(3) Uani 0.599(8) 1 d DG U P A 1
H11A H 0.267502 0.895713 0.523020 0.070 Uiso 0.599(8) 1 calc R . P A 1
C12A C 0.3169(6) 0.7712(8) 0.5558(5) 0.058(3) Uani 0.599(8) 1 d DG U P A 1
H12A H 0.271186 0.733829 0.552962 0.069 Uiso 0.599(8) 1 calc R . P A 1
C13A C 0.3927(12) 1.0254(12) 0.5283(10) 0.057(3) Uani 0.599(8) 1 d D U P A 1
C14A C 0.4716(7) 1.0453(8) 0.5410(3) 0.058(2) Uani 0.599(8) 1 d D U P A 1
C15A C 0.4996(7) 1.1372(8) 0.5302(4) 0.065(3) Uani 0.599(8) 1 d D U P A 1
H15A H 0.552469 1.151252 0.539147 0.078 Uiso 0.599(8) 1 calc R . P A 1
C16A C 0.4534(10) 1.2041(14) 0.5077(8) 0.067(3) Uani 0.599(8) 1 d D U P A 1
H16A H 0.473898 1.266321 0.500876 0.081 Uiso 0.599(8) 1 calc R . P A 1
C17A C 0.3767(9) 1.1880(14) 0.4936(8) 0.067(4) Uani 0.599(8) 1 d D U P A 1
H17A H 0.345192 1.238480 0.477237 0.081 Uiso 0.599(8) 1 calc R . P A 1
C18A C 0.3435(7) 1.0937(9) 0.5037(4) 0.062(2) Uani 0.599(8) 1 d D U P A 1
H18A H 0.290643 1.079968 0.493895 0.075 Uiso 0.599(8) 1 calc R . P A 1
C19A C 0.5150(6) 0.9585(7) 0.5664(3) 0.058(2) Uani 0.599(8) 1 d D U P A 1
H19A H 0.538857 0.979458 0.595455 0.069 Uiso 0.599(8) 1 calc R . P A 1
H19B H 0.554552 0.931304 0.553814 0.069 Uiso 0.599(8) 1 calc R . P A 1
C7B C 0.4030(13) 0.7347(17) 0.5814(11) 0.051(4) Uani 0.401(8) 1 d D U P A 2
C8B C 0.3359(12) 0.7860(15) 0.5620(9) 0.058(4) Uani 0.401(8) 1 d D U P A 2
H8B H 0.287129 0.758809 0.561024 0.070 Uiso 0.401(8) 1 calc R . P A 2
C9B C 0.3452(9) 0.8800(13) 0.5442(7) 0.061(4) Uani 0.401(8) 1 d D U P A 2
C10B C 0.4161(8) 0.9214(11) 0.5489(6) 0.058(3) Uani 0.401(8) 1 d D U P A 2
C11B C 0.4835(9) 0.8748(13) 0.5704(5) 0.050(3) Uani 0.401(8) 1 d D U P A 2
H11B H 0.531653 0.906577 0.574356 0.060 Uiso 0.401(8) 1 calc R . P A 2
C12B C 0.4746(12) 0.7746(16) 0.5863(9) 0.053(4) Uani 0.401(8) 1 d D U P A 2
H12B H 0.518077 0.736239 0.600172 0.063 Uiso 0.401(8) 1 calc R . P A 2
C13B C 0.4088(16) 1.0222(19) 0.5287(16) 0.060(4) Uani 0.401(8) 1 d D U P A 2
C14B C 0.3311(9) 1.0435(11) 0.5150(5) 0.064(3) Uani 0.401(8) 1 d D U P A 2
C15B C 0.3051(11) 1.1341(12) 0.4939(6) 0.076(4) Uani 0.401(8) 1 d D U P A 2
H15B H 0.252350 1.145070 0.482099 0.092 Uiso 0.401(8) 1 calc R . P A 2
C16B C 0.3547(14) 1.203(2) 0.4909(12) 0.069(5) Uani 0.401(8) 1 d D U P A 2
H16B H 0.336816 1.265670 0.477505 0.083 Uiso 0.401(8) 1 calc R . P A 2
C17B C 0.4314(14) 1.190(2) 0.5061(12) 0.070(5) Uani 0.401(8) 1 d D U P A 2
H17B H 0.465080 1.242083 0.502551 0.084 Uiso 0.401(8) 1 calc R . P A 2
C18B C 0.4622(10) 1.0959(13) 0.5279(6) 0.067(3) Uani 0.401(8) 1 d D U P A 2
H18B H 0.514881 1.086540 0.540437 0.080 Uiso 0.401(8) 1 calc R . P A 2
C19B C 0.2827(8) 0.9536(10) 0.5205(5) 0.064(3) Uani 0.401(8) 1 d D U P A 2
H19C H 0.253979 0.924903 0.493472 0.076 Uiso 0.401(8) 1 calc R . P A 2
H19D H 0.246972 0.971785 0.537235 0.076 Uiso 0.401(8) 1 calc R . P A 2

loop_
_atom_site_aniso_label
_atom_site_aniso_U_11
_atom_site_aniso_U_22
_atom_site_aniso_U_33
_atom_site_aniso_U_23
_atom_site_aniso_U_13
_atom_site_aniso_U_12
B1A 0.056(4) 0.045(3) 0.064(4) 0.003(3) 0.014(3) 0.002(3)
C1C 0.061(4) 0.045(3) 0.058(3) -0.004(2) 0.014(3) -0.003(3)
C2C 0.071(4) 0.050(3) 0.063(4) 0.003(3) 0.016(3) -0.002(3)
C3C 0.075(4) 0.056(4) 0.069(4) -0.007(3) 0.022(3) -0.011(3)
C4C 0.092(5) 0.049(3) 0.070(4) 0.003(3) 0.031(4) -0.007(3)
C5C 0.084(5) 0.047(3) 0.066(4) -0.002(3) 0.024(3) 0.003(3)
C6C 0.067(4) 0.049(3) 0.063(4) 0.000(3) 0.021(3) 0.000(3)
C7C 0.057(3) 0.049(3) 0.069(4) 0.006(3) 0.018(3) 0.004(3)
C8C 0.074(4) 0.056(4) 0.063(4) 0.003(3) 0.013(3) 0.002(3)
C9C 0.076(4) 0.054(4) 0.072(4) -0.002(3) 0.015(3) 0.002(3)
C10C 0.080(5) 0.074(4) 0.060(4) -0.009(3) 0.016(3) -0.008(4)
C11C 0.086(5) 0.067(4) 0.061(4) 0.008(3) 0.008(3) 0.001(4)
C12C 0.073(4) 0.057(4) 0.065(4) 0.005(3) 0.017(3) 0.002(3)
C13C 0.055(3) 0.042(3) 0.063(3) 0.002(2) 0.015(3) 0.004(2)
C14C 0.064(4) 0.052(3) 0.067(4) -0.005(3) 0.020(3) 0.007(3)
C15C 0.062(4) 0.065(4) 0.068(4) -0.006(3) 0.012(3) 0.006(3)
C16C 0.057(4) 0.061(4) 0.083(5) -0.010(3) 0.015(3) 0.005(3)
C17C 0.067(4) 0.050(3) 0.084(5) -0.006(3) 0.029(3) 0.006(3)
C18C 0.071(4) 0.045(3) 0.063(4) -0.005(3) 0.017(3) 0.000(3)
C19C 0.051(3) 0.049(3) 0.068(4) -0.001(3) 0.013(3) 0.001(3)
C20C 0.067(4) 0.054(3) 0.066(4) 0.001(3) 0.019(3) 0.005(3)
C21C 0.070(4) 0.052(3) 0.086(5) -0.008(3) 0.024(4) 0.004(3)
C22C 0.065(4) 0.046(3) 0.097(5) -0.004(3) 0.017(4) 0.004(3)
C23C 0.059(4) 0.047(3) 0.092(5) 0.009(3) 0.012(3) 0.001(3)
C24C 0.060(4) 0.054(3) 0.072(4) 0.005(3) 0.019(3) 0.000(3)
Ru1 0.0632(3) 0.0395(2) 0.0624(3) 0.00143(19) 0.0196(2) 0.0004(2)
Cl1 0.0671(10) 0.0589(9) 0.0747(10) 0.0067(7) 0.0118(8) -0.0043(7)
N1 0.058(3) 0.039(2) 0.064(3) 0.000(2) 0.017(2) -0.004(2)
N2 0.060(3) 0.049(3) 0.061(3) 0.004(2) 0.017(2) -0.001(2)
C1 0.064(4) 0.049(3) 0.064(4) 0.001(3) 0.018(3) 0.001(3)
C2 0.076(4) 0.043(3) 0.076(4) 0.000(3) 0.017(3) 0.004(3)
C3 0.093(5) 0.051(3) 0.075(4) -0.003(3) 0.028(4) 0.010(3)
C4 0.077(4) 0.055(4) 0.072(4) -0.001(3) 0.026(3) 0.004(3)
C5 0.063(4) 0.048(3) 0.061(3) 0.000(3) 0.019(3) 0.001(3)
C6 0.069(4) 0.047(3) 0.066(4) 0.002(3) 0.021(3) -0.004(3)
C20 0.075(4) 0.055(4) 0.082(4) -0.008(3) 0.037(4) 0.016(3)
C21 0.091(5) 0.032(3) 0.083(4) -0.002(3) 0.033(4) 0.007(3)
C22 0.096(5) 0.051(3) 0.067(4) -0.010(3) 0.029(4) -0.016(4)
C23 0.080(5) 0.059(4) 0.059(4) -0.010(3) 0.012(3) 0.001(3)
C24 0.097(5) 0.051(3) 0.051(3) 0.002(3) 0.019(3) 0.009(3)
C25 0.078(4) 0.056(3) 0.063(4) -0.001(3) 0.033(3) -0.001(3)
C7A 0.056(8) 0.042(5) 0.059(6) -0.001(5) 0.023(6) -0.010(5)
C8A 0.055(8) 0.049(5) 0.065(6) -0.002(5) 0.013(6) 0.003(5)
C9A 0.048(6) 0.048(5) 0.061(6) 0.000(4) 0.021(5) -0.005(5)
C10A 0.060(6) 0.048(4) 0.058(5) 0.001(4) 0.022(5) 0.000(5)
C11A 0.064(6) 0.046(5) 0.065(6) 0.007(4) 0.018(5) -0.006(5)
C12A 0.058(7) 0.045(5) 0.067(7) -0.001(5) 0.011(6) -0.008(5)
C13A 0.070(7) 0.043(5) 0.064(5) 0.000(4) 0.031(6) -0.001(5)
C14A 0.078(6) 0.038(5) 0.066(5) -0.001(4) 0.031(5) -0.004(4)
C15A 0.081(7) 0.047(5) 0.077(6) -0.004(5) 0.036(5) -0.017(5)
C16A 0.087(8) 0.044(6) 0.075(6) -0.002(5) 0.028(7) -0.012(6)
C17A 0.083(9) 0.048(6) 0.072(6) 0.004(5) 0.022(8) 0.005(6)
C18A 0.072(6) 0.051(6) 0.068(6) 0.004(5) 0.026(5) -0.001(5)
C19A 0.058(5) 0.047(5) 0.071(5) -0.001(4) 0.023(4) -0.009(4)
C7B 0.049(9) 0.041(7) 0.062(7) 0.001(6) 0.012(7) -0.006(6)
C8B 0.060(8) 0.047(7) 0.066(8) -0.006(7) 0.013(7) -0.019(6)
C9B 0.067(8) 0.051(6) 0.064(7) 0.003(6) 0.016(7) -0.005(7)
C10B 0.066(7) 0.048(6) 0.063(6) 0.000(5) 0.024(6) -0.005(6)
C11B 0.052(8) 0.055(6) 0.045(6) -0.007(5) 0.016(6) 0.016(6)
C12B 0.054(8) 0.044(6) 0.062(7) 0.004(6) 0.019(7) 0.002(6)
C13B 0.073(9) 0.045(6) 0.066(6) 0.002(6) 0.025(8) 0.001(6)
C14B 0.083(8) 0.051(7) 0.060(6) 0.008(6) 0.023(6) 0.001(6)
C15B 0.097(10) 0.055(8) 0.077(8) -0.004(7) 0.023(8) 0.006(7)
C16B 0.085(10) 0.057(8) 0.072(8) 0.001(7) 0.033(8) -0.003(8)
C17B 0.088(11) 0.056(8) 0.073(7) 0.000(7) 0.032(9) -0.015(8)
C18B 0.089(8) 0.049(7) 0.072(7) 0.001(6) 0.037(6) -0.011(7)
C19B 0.080(8) 0.051(7) 0.058(7) 0.004(6) 0.016(6) -0.001(6)

loop_
_atom_type_symbol
_atom_type_description
_atom_type_scat_dispersion_real
_atom_type_scat_dispersion_imag
_atom_type_scat_source
C C 0.0137 0.0067 'International Tables Vol C Tables 4.2.6.8 and 6.1.1.4'
H H 0.0000 0.0000 'International Tables Vol C Tables 4.2.6.8 and 6.1.1.4'
B B 0.0070 0.0029 'International Tables Vol C Tables 4.2.6.8 and 6.1.1.4'
Cl Cl 0.3281 0.5435 'International Tables Vol C Tables 4.2.6.8 and 6.1.1.4'
N N 0.0241 0.0134 'International Tables Vol C Tables 4.2.6.8 and 6.1.1.4'
Ru Ru -0.0760 2.5955 'International Tables Vol C Tables 4.2.6.8 and 6.1.1.4'

loop_
_geom_angle_atom_site_label_1
_geom_angle_atom_site_label_2
_geom_angle_atom_site_label_3
_geom_angle
C7C B1A C1C 105.9(5)
C13C B1A C1C 110.1(5)
C13C B1A C7C 108.4(5)
C13C B1A C19C 107.4(5)
C19C B1A C1C 111.5(5)
C19C B1A C7C 113.5(5)
C2C C1C B1A 119.2(5)
C2C C1C C6C 115.8(6)
C6C C1C B1A 124.9(6)
C1C C2C H2C 118.5
C3C C2C C1C 123.0(6)
C3C C2C H2C 118.5
C2C C3C H3C 120.1
C4C C3C C2C 119.8(7)
C4C C3C H3C 120.1
C3C C4C H4C 120.2
C3C C4C C5C 119.6(6)
C5C C4C H4C 120.2
C4C C5C H5C 120.3
C4C C5C C6C 119.4(6)
C6C C5C H5C 120.3
C1C C6C C5C 122.5(6)
C1C C6C H6C 118.8
C5C C6C H6C 118.8
C8C C7C B1A 118.3(5)
C12C C7C B1A 127.1(6)
C12C C7C C8C 114.3(6)
C7C C8C H8C 117.9
C9C C8C C7C 124.2(6)
C9C C8C H8C 117.9
C8C C9C H9C 120.2
C8C C9C C10C 119.5(6)
C10C C9C H9C 120.2
C9C C10C H10C 120.6
C11C C10C C9C 118.9(7)
C11C C10C H10C 120.6
C10C C11C H11C 119.8
C10C C11C C12C 120.5(7)
C12C C11C H11C 119.8
C7C C12C C11C 122.6(6)
C7C C12C H12C 118.7
C11C C12C H12C 118.7
C14C C13C B1A 120.3(5)
C14C C13C C18C 114.6(6)
C18C C13C B1A 125.0(6)
C13C C14C H14C 118.4
C15C C14C C13C 123.1(6)
C15C C14C H14C 118.4
C14C C15C H15C 119.8
C14C C15C C16C 120.4(6)
C16C C15C H15C 119.8
C15C C16C H16C 120.4
C17C C16C C15C 119.2(6)
C17C C16C H16C 120.4
C16C C17C H17C 119.8
C16C C17C C18C 120.4(6)
C18C C17C H17C 119.8
C13C C18C H18C 118.9
C17C C18C C13C 122.2(6)
C17C C18C H18C 118.9
C20C C19C B1A 124.6(5)
C24C C19C B1A 121.1(5)
C24C C19C C20C 114.1(6)
C19C C20C H20C 118.3
C21C C20C C19C 123.4(6)
C21C C20C H20C 118.3
C20C C21C H21C 120.0
C20C C21C C22C 120.0(7)
C22C C21C H21C 120.0
C21C C22C H22C 120.7
C23C C22C C21C 118.7(6)
C23C C22C H22C 120.7
C22C C23C H23C 119.7
C22C C23C C24C 120.7(6)
C24C C23C H23C 119.7
C19C C24C H24C 118.4
C23C C24C C19C 123.2(6)
C23C C24C H24C 118.4
N1 Ru1 Cl1 85.13(14)
N1 Ru1 N2 76.37(19)
N1 Ru1 C20 144.5(2)
N1 Ru1 C21 169.5(2)
N1 Ru1 C22 133.1(3)
N1 Ru1 C23 101.4(2)
N1 Ru1 C24 92.1(2)
N1 Ru1 C25 110.0(2)
N2 Ru1 Cl1 87.15(15)
N2 Ru1 C20 138.1(2)
N2 Ru1 C21 105.3(2)
N2 Ru1 C22 90.9(2)
N2 Ru1 C23 104.4(2)
N2 Ru1 C24 138.4(2)
N2 Ru1 C25 170.8(2)
C20 Ru1 Cl1 88.5(2)
C21 Ru1 Cl1 105.2(2)
C21 Ru1 C20 36.9(2)
C21 Ru1 C25 67.2(2)
C22 Ru1 Cl1 139.9(2)
C22 Ru1 C20 67.0(3)
C22 Ru1 C21 37.4(3)
C22 Ru1 C23 38.0(3)
C22 Ru1 C24 68.1(3)
C22 Ru1 C25 80.0(3)
C23 Ru1 Cl1 167.7(2)
C23 Ru1 C20 80.2(3)
C23 Ru1 C21 68.1(3)
C23 Ru1 C25 68.3(3)
C24 Ru1 Cl1 132.2(2)
C24 Ru1 C20 67.1(3)
C24 Ru1 C21 79.8(3)
C24 Ru1 C23 38.2(3)
C24 Ru1 C25 37.3(3)
C25 Ru1 Cl1 99.8(2)
C25 Ru1 C20 37.2(2)
C1 N1 Ru1 125.5(4)
C1 N1 C5 118.8(5)
C5 N1 Ru1 115.6(4)
C6 N2 Ru1 116.4(4)
C6 N2 C7A 121.9(10)
C6 N2 C7B 117.5(15)
C7A N2 Ru1 121.6(9)
C7B N2 Ru1 125.4(15)
N1 C1 H1 119.0
N1 C1 C2 122.0(6)
C2 C1 H1 119.0
C1 C2 H2 120.2
C3 C2 C1 119.6(6)
C3 C2 H2 120.2
C2 C3 H3 120.5
C2 C3 C4 118.9(6)
C4 C3 H3 120.5
C3 C4 H4 120.6
C5 C4 C3 118.8(6)
C5 C4 H4 120.6
N1 C5 C4 121.8(6)
N1 C5 C6 113.2(5)
C4 C5 C6 125.0(6)
N2 C6 C5 118.1(6)
N2 C6 H6 120.9
C5 C6 H6 120.9
Ru1 C20 H20 130.3
C21 C20 Ru1 71.5(3)
C21 C20 H20 119.5
C21 C20 C25 121.0(7)
C25 C20 Ru1 71.4(3)
C25 C20 H20 119.5
Ru1 C21 H21 130.8
C20 C21 Ru1 71.7(3)
C20 C21 H21 120.2
C20 C21 C22 119.5(6)
C22 C21 Ru1 69.9(4)
C22 C21 H21 120.2
Ru1 C22 H22 128.4
C21 C22 Ru1 72.7(4)
C21 C22 H22 119.1
C21 C22 C23 121.7(6)
C23 C22 Ru1 72.1(4)
C23 C22 H22 119.1
Ru1 C23 H23 130.8
C22 C23 Ru1 70.0(4)
C22 C23 H23 121.4
C22 C23 C24 117.1(7)
C24 C23 Ru1 70.2(4)
C24 C23 H23 121.4
Ru1 C24 H24 129.1
C23 C24 Ru1 71.6(4)
C23 C24 H24 119.2
C25 C24 Ru1 72.5(4)
C25 C24 C23 121.5(6)
C25 C24 H24 119.2
Ru1 C25 H25 130.4
C20 C25 Ru1 71.4(4)
C20 C25 H25 120.4
C24 C25 Ru1 70.2(4)
C24 C25 C20 119.2(6)
C24 C25 H25 120.4
C8A C7A N2 119.5(8)
C8A C7A C12A 120.0
C12A C7A N2 120.5(8)
C7A C8A H8A 120.0
C9A C8A C7A 120.0
C9A C8A H8A 120.0
C8A C9A C10A 120.0
C8A C9A C19A 130.0(7)
C10A C9A C19A 109.9(7)
C9A C10A C13A 110.3(10)
C11A C10A C9A 120.0
C11A C10A C13A 129.6(10)
C10A C11A H11A 120.0
C10A C11A C12A 120.0
C12A C11A H11A 120.0
C7A C12A H12A 120.0
C11A C12A C7A 120.0
C11A C12A H12A 120.0
C14A C13A C10A 106.9(12)
C18A C13A C10A 131.9(18)
C18A C13A C14A 120.9(11)
C13A C14A C19A 111.8(9)
C15A C14A C13A 119.7(11)
C15A C14A C19A 128.5(10)
C14A C15A H15A 119.8
C16A C15A C14A 120.3(12)
C16A C15A H15A 119.8
C15A C16A H16A 118.7
C15A C16A C17A 122.6(17)
C17A C16A H16A 118.7
C16A C17A H17A 120.0
C16A C17A C18A 120.1(16)
C18A C17A H17A 120.0
C13A C18A C17A 116.4(13)
C13A C18A H18A 121.8
C17A C18A H18A 121.8
C9A C19A H19A 111.6
C9A C19A H19B 111.6
C14A C19A C9A 101.0(8)
C14A C19A H19A 111.6
C14A C19A H19B 111.6
H19A C19A H19B 109.4
C8B C7B N2 112.5(16)
C12B C7B N2 123.4(15)
C12B C7B C8B 124.1(14)
C7B C8B H8B 122.2
C7B C8B C9B 115.5(14)
C9B C8B H8B 122.2
C8B C9B C19B 127.8(14)
C10B C9B C8B 121.1(13)
C10B C9B C19B 111.0(12)
C9B C10B C11B 124.3(12)
C9B C10B C13B 109.4(15)
C11B C10B C13B 126.3(16)
C10B C11B H11B 122.5
C10B C11B C12B 114.9(13)
C12B C11B H11B 122.5
C7B C12B C11B 119.8(15)
C7B C12B H12B 120.1
C11B C12B H12B 120.1
C14B C13B C10B 107.0(16)
C18B C13B C10B 131(2)
C18B C13B C14B 120.9(15)
C13B C14B C19B 112.1(12)
C15B C14B C13B 121.0(14)
C15B C14B C19B 126.3(14)
C14B C15B H15B 120.7
C16B C15B C14B 118.6(18)
C16B C15B H15B 120.7
C15B C16B H16B 118.5
C15B C16B C17B 123(2)
C17B C16B H16B 118.5
C16B C17B H17B 119.5
C16B C17B C18B 121(2)
C18B C17B H17B 119.5
C13B C18B C17B 114.7(18)
C13B C18B H18B 122.6
C17B C18B H18B 122.6
C9B C19B H19C 111.8
C9B C19B H19D 111.8
C14B C19B C9B 100.0(11)
C14B C19B H19C 111.8
C14B C19B H19D 111.8
H19C C19B H19D 109.5

loop_
_geom_bond_atom_site_label_1
_geom_bond_atom_site_label_2
_geom_bond_distance
B1A C1C 1.657(9)
B1A C7C 1.653(10)
B1A C13C 1.636(9)
B1A C19C 1.640(9)
C1C C2C 1.393(9)
C1C C6C 1.396(8)
C2C H2C 0.9500
C2C C3C 1.389(9)
C3C H3C 0.9500
C3C C4C 1.384(10)
C4C H4C 0.9500
C4C C5C 1.386(10)
C5C H5C 0.9500
C5C C6C 1.406(9)
C6C H6C 0.9500
C7C C8C 1.405(8)
C7C C12C 1.389(9)
C8C H8C 0.9500
C8C C9C 1.377(9)
C9C H9C 0.9500
C9C C10C 1.380(9)
C10C H10C 0.9500
C10C C11C 1.378(10)
C11C H11C 0.9500
C11C C12C 1.400(9)
C12C H12C 0.9500
C13C C14C 1.407(9)
C13C C18C 1.417(8)
C14C H14C 0.9500
C14C C15C 1.371(9)
C15C H15C 0.9500
C15C C16C 1.379(9)
C16C H16C 0.9500
C16C C17C 1.378(10)
C17C H17C 0.9500
C17C C18C 1.388(9)
C18C H18C 0.9500
C19C C20C 1.409(9)
C19C C24C 1.403(8)
C20C H20C 0.9500
C20C C21C 1.386(9)
C21C H21C 0.9500
C21C C22C 1.388(10)
C22C H22C 0.9500
C22C C23C 1.374(10)
C23C H23C 0.9500
C23C C24C 1.386(9)
C24C H24C 0.9500
Ru1 Cl1 2.3864(17)
Ru1 N1 2.089(5)
Ru1 N2 2.091(5)
Ru1 C20 2.209(6)
Ru1 C21 2.206(6)
Ru1 C22 2.170(6)
Ru1 C23 2.198(7)
Ru1 C24 2.179(6)
Ru1 C25 2.208(6)
N1 C1 1.337(7)
N1 C5 1.360(8)
N2 C6 1.267(8)
N2 C7A 1.423(8)
N2 C7B 1.486(18)
C1 H1 0.9500
C1 C2 1.385(8)
C2 H2 0.9500
C2 C3 1.366(9)
C3 H3 0.9500
C3 C4 1.403(9)
C4 H4 0.9500
C4 C5 1.377(8)
C5 C6 1.448(8)
C6 H6 0.9500
C20 H20 0.9500
C20 C21 1.397(9)
C20 C25 1.409(9)
C21 H21 0.9500
C21 C22 1.402(10)
C22 H22 0.9500
C22 C23 1.421(9)
C23 H23 0.9500
C23 C24 1.432(10)
C24 H24 0.9500
C24 C25 1.403(10)
C25 H25 0.9500
C7A C8A 1.3900
C7A C12A 1.3900
C8A H8A 0.9500
C8A C9A 1.3900
C9A C10A 1.3900
C9A C19A 1.543(11)
C10A C11A 1.3900
C10A C13A 1.464(10)
C11A H11A 0.9500
C11A C12A 1.3900
C12A H12A 0.9500
C13A C14A 1.41(3)
C13A C18A 1.38(2)
C14A C15A 1.394(13)
C14A C19A 1.512(14)
C15A H15A 0.9500
C15A C16A 1.31(2)
C16A H16A 0.9500
C16A C17A 1.370(16)
C17A H17A 0.9500
C17A C18A 1.46(2)
C18A H18A 0.9500
C19A H19A 0.9900
C19A H19B 0.9900
C7B C8B 1.398(15)
C7B C12B 1.376(16)
C8B H8B 0.9500
C8B C9B 1.399(15)
C9B C10B 1.373(15)
C9B C19B 1.543(16)
C10B C11B 1.390(14)
C10B C13B 1.475(14)
C11B H11B 0.9500
C11B C12B 1.443(15)
C12B H12B 0.9500
C13B C14B 1.40(3)
C13B C18B 1.38(2)
C14B C15B 1.397(17)
C14B C19B 1.514(17)
C15B H15B 0.9500
C15B C16B 1.30(3)
C16B H16B 0.9500
C16B C17B 1.367(19)
C17B H17B 0.9500
C17B C18B 1.46(3)
C18B H18B 0.9500
C19B H19C 0.9900
C19B H19D 0.9900

loop_
_geom_torsion_atom_site_label_1
_geom_torsion_atom_site_label_2
_geom_torsion_atom_site_label_3
_geom_torsion_atom_site_label_4
_geom_torsion
B1A C1C C2C C3C 174.1(6)
B1A C1C C6C C5C -174.0(6)
B1A C7C C8C C9C -172.3(6)
B1A C7C C12C C11C 173.2(7)
B1A C13C C14C C15C 174.5(6)
B1A C13C C18C C17C -175.6(6)
B1A C19C C20C C21C 175.6(6)
B1A C19C C24C C23C -176.6(6)
C1C B1A C7C C8C -42.3(7)
C1C B1A C7C C12C 143.8(6)
C1C B1A C13C C14C -61.5(7)
C1C B1A C13C C18C 116.4(6)
C1C B1A C19C C20C 1.9(8)
C1C B1A C19C C24C 177.4(6)
C1C C2C C3C C4C 0.7(10)
C2C C1C C6C C5C 1.2(9)
C2C C3C C4C C5C 0.2(10)
C3C C4C C5C C6C -0.4(10)
C4C C5C C6C C1C -0.4(9)
C6C C1C C2C C3C -1.4(9)
C7C B1A C1C C2C -59.8(7)
C7C B1A C1C C6C 115.3(6)
C7C B1A C13C C14C -176.9(5)
C7C B1A C13C C18C 1.1(8)
C7C B1A C19C C20C 121.5(7)
C7C B1A C19C C24C -63.1(8)
C7C C8C C9C C10C -1.7(11)
C8C C7C C12C C11C -0.9(10)
C8C C9C C10C C11C -0.5(11)
C9C C10C C11C C12C 1.9(12)
C10C C11C C12C C7C -1.2(12)
C12C C7C C8C C9C 2.3(10)
C13C B1A C1C C2C -176.8(5)
C13C B1A C1C C6C -1.7(8)
C13C B1A C7C C8C 75.8(7)
C13C B1A C7C C12C -98.1(7)
C13C B1A C19C C20C -118.8(6)
C13C B1A C19C C24C 56.7(7)
C13C C14C C15C C16C 2.6(10)
C14C C13C C18C C17C 2.5(9)
C14C C15C C16C C17C 0.0(11)
C15C C16C C17C C18C -1.1(10)
C16C C17C C18C C13C -0.2(10)
C18C C13C C14C C15C -3.7(9)
C19C B1A C1C C2C 64.1(7)
C19C B1A C1C C6C -120.8(6)
C19C B1A C7C C8C -165.0(6)
C19C B1A C7C C12C 21.1(9)
C19C B1A C13C C14C 60.1(7)
C19C B1A C13C C18C -122.0(6)
C19C C20C C21C C22C 1.4(11)
C20C C19C C24C C23C -0.7(9)
C20C C21C C22C C23C -1.7(11)
C21C C22C C23C C24C 0.9(11)
C22C C23C C24C C19C 0.3(11)
C24C C19C C20C C21C -0.2(10)
Ru1 N1 C1 C2 178.9(5)
Ru1 N1 C5 C4 -179.6(5)
Ru1 N1 C5 C6 -2.2(7)
Ru1 N2 C6 C5 6.2(8)
Ru1 N2 C7A C8A 117.5(8)
Ru1 N2 C7A C12A -61.4(13)
Ru1 N2 C7B C8B -64(2)
Ru1 N2 C7B C12B 115(2)
Ru1 C20 C21 C22 -52.9(6)
Ru1 C20 C25 C24 53.4(5)
Ru1 C21 C22 C23 -55.2(6)
Ru1 C22 C23 C24 -53.7(5)
Ru1 C23 C24 C25 -54.8(5)
Ru1 C24 C25 C20 -54.0(5)
N1 C1 C2 C3 -1.5(10)
N1 C5 C6 N2 -2.6(9)
N2 C7A C8A C9A -178.8(17)
N2 C7A C12A C11A 178.8(17)
N2 C7B C8B C9B -176(3)
N2 C7B C12B C11B 180(3)
C1 N1 C5 C4 -2.0(9)
C1 N1 C5 C6 175.4(5)
C1 C2 C3 C4 1.8(11)
C2 C3 C4 C5 -2.2(11)
C3 C4 C5 N1 2.4(10)
C3 C4 C5 C6 -174.7(7)
C4 C5 C6 N2 174.7(6)
C5 N1 C1 C2 1.6(9)
C6 N2 C7A C8A -66.2(13)
C6 N2 C7A C12A 114.9(10)
C6 N2 C7B C8B 126.0(17)
C6 N2 C7B C12B -55(3)
C20 C21 C22 Ru1 53.7(6)
C20 C21 C22 C23 -1.5(10)
C21 C20 C25 Ru1 -53.6(6)
C21 C20 C25 C24 -0.1(9)
C21 C22 C23 Ru1 55.5(6)
C21 C22 C23 C24 1.7(9)
C22 C23 C24 Ru1 53.6(5)
C22 C23 C24 C25 -1.2(9)
C23 C24 C25 Ru1 54.5(5)
C23 C24 C25 C20 0.5(9)
C25 C20 C21 Ru1 53.5(6)
C25 C20 C21 C22 0.6(10)
C7A N2 C6 C5 -170.3(8)
C7A C8A C9A C10A 0.0
C7A C8A C9A C19A 175.6(11)
C8A C7A C12A C11A 0.0
C8A C9A C10A C11A 0.0
C8A C9A C10A C13A 176.9(16)
C8A C9A C19A C14A -178.6(9)
C9A C10A C11A C12A 0.0
C9A C10A C13A C14A 2(2)
C9A C10A C13A C18A 175(3)
C10A C9A C19A C14A -2.6(10)
C10A C11A C12A C7A 0.0
C10A C13A C14A C15A 176.8(13)
C10A C13A C14A C19A -4(3)
C10A C13A C18A C17A -175(3)
C11A C10A C13A C14A 178.7(11)
C11A C10A C13A C18A -8(4)
C12A C7A C8A C9A 0.0
C13A C10A C11A C12A -176(2)
C13A C14A C15A C16A -1(2)
C13A C14A C19A C9A 4.1(18)
C14A C13A C18A C17A -3(3)
C14A C15A C16A C17A 0(3)
C15A C14A C19A C9A -176.8(11)
C15A C16A C17A C18A 0(3)
C16A C17A C18A C13A 1(3)
C18A C13A C14A C15A 3(3)
C18A C13A C14A C19A -178(2)
C19A C9A C10A C11A -176.5(9)
C19A C9A C10A C13A 0.4(16)
C19A C14A C15A C16A 179.7(16)
C7B N2 C6 C5 176.9(13)
C7B C8B C9B C10B -5(3)
C7B C8B C9B C19B 179(2)
C8B C7B C12B C11B -1(3)
C8B C9B C10B C11B 1(3)
C8B C9B C10B C13B -177(3)
C8B C9B C19B C14B 173(2)
C9B C10B C11B C12B 3(3)
C9B C10B C13B C14B 5(4)
C9B C10B C13B C18B 174(4)
C10B C9B C19B C14B -3(2)
C10B C11B C12B C7B -3(2)
C10B C13B C14B C15B -179(2)
C10B C13B C14B C19B -7(4)
C10B C13B C18B C17B -176(4)
C11B C10B C13B C14B -173(2)
C11B C10B C13B C18B -5(7)
C12B C7B C8B C9B 5(3)
C13B C10B C11B C12B -179(3)
C13B C14B C15B C16B -7(4)
C13B C14B C19B C9B 6(3)
C14B C13B C18B C17B -9(6)
C14B C15B C16B C17B 2(5)
C15B C14B C19B C9B 177.8(18)
C15B C16B C17B C18B -1(6)
C16B C17B C18B C13B 5(5)
C18B C13B C14B C15B 10(6)
C18B C13B C14B C19B -177(3)
C19B C9B C10B C11B 177.3(18)
C19B C9B C10B C13B -1(3)
C19B C14B C15B C16B -178(2)
